data_1559495
loop_
_publ_author_name
'Mangio, Regina'
'Langer, Vratislav'
'Johansson, Lars-Gunnar'

_publ_section_title
;
 Structure and Properties of Calcium Sulfate Sulfite Dodecahydrate
;
_journal_name_full 'Acta Chemica Scandinavica'
_journal_page_first 572
_journal_page_last 577
_journal_paper_doi 10.3891/acta.chem.scand.45-0572
_journal_volume 45
_journal_year 1991
_chemical_formula_moiety 'O4 S, 2(O3 S), 12(H2 O), 3(Ca)'
_chemical_formula_sum 'Ca3 H24 O22 S3'
_chemical_formula_weight 592.60
_chemical_name_common
;
Calcium Sulfate Sulfite Dodecahydrate Ca3(SO4)(SO3)2.12H2O
;
_space_group_IT_number 167
_space_group_name_Hall '-R 3 2"c'
_space_group_name_H-M_alt 'R -3 c :H'
_symmetry_cell_setting trigonal
_symmetry_Int_Tables_number 167
_symmetry_space_group_name_Hall '-R 3 2"c'
_symmetry_space_group_name_H-M 'R -3 c :H'
_cell_angle_alpha 90.
_cell_angle_beta 90.
_cell_angle_gamma 120.
_cell_formula_units_Z 6
_cell_length_a 11.340(2)
_cell_length_b 11.340(2)
_cell_length_c 28.056(5)
_cell_volume 3124.5(10)
_diffrn_ambient_temperature 153
_diffrn_radiation_probe x-ray
_diffrn_radiation_type MoK\a
_diffrn_radiation_wavelength 0.71069
_exptl_absorpt_coefficient_mu 1.16
_exptl_crystal_density_diffrn 1.889
_exptl_crystal_F_000 1848
_refine_ls_number_reflns 519
_refine_ls_R_factor_gt 0.023
_refine_ls_wR_factor_gt 0.026
_cod_data_source_file Acta-Chem-Scand-1991-45-572.cif
_cod_data_source_block 1
_cod_original_cell_volume 3124.5(14)
_cod_original_sg_symbol_H-M 'R -3 c'
_cod_original_formula_sum 'H24 Ca3 O22 S3'
_cod_database_code 1559495

loop_
_space_group_symop_id
_space_group_symop_operation_xyz
1 x,y,z
2 -y,x-y,z
3 -x+y,-x,z
4 y,x,1/2-z
5 -x,-x+y,1/2-z
6 x-y,-y,1/2-z
7 -x,-y,-z
8 y,-x+y,-z
9 x-y,x,-z
10 -y,-x,1/2+z
11 x,x-y,1/2+z
12 -x+y,y,1/2+z
13 1/3+x,2/3+y,2/3+z
14 1/3-y,2/3+x-y,2/3+z
15 1/3-x+y,2/3-x,2/3+z
16 1/3+y,2/3+x,1/6-z
17 1/3-x,2/3-x+y,1/6-z
18 1/3+x-y,2/3-y,1/6-z
19 1/3-x,2/3-y,2/3-z
20 1/3+y,2/3-x+y,2/3-z
21 1/3+x-y,2/3+x,2/3-z
22 1/3-y,2/3-x,1/6+z
23 1/3+x,2/3+x-y,1/6+z
24 1/3-x+y,2/3+y,1/6+z
25 2/3+x,1/3+y,1/3+z
26 2/3-y,1/3+x-y,1/3+z
27 2/3-x+y,1/3-x,1/3+z
28 2/3+y,1/3+x,5/6-z
29 2/3-x,1/3-x+y,5/6-z
30 2/3+x-y,1/3-y,5/6-z
31 2/3-x,1/3-y,1/3-z
32 2/3+y,1/3-x+y,1/3-z
33 2/3+x-y,1/3+x,1/3-z
34 2/3-y,1/3-x,5/6+z
35 2/3+x,1/3+x-y,5/6+z
36 2/3-x+y,1/3+y,5/6+z

loop_
_atom_site_label
_atom_site_type_symbol
_atom_site_thermal_displace_type
_atom_site_fract_x
_atom_site_fract_y
_atom_site_fract_z
_atom_site_occupancy
_atom_site_U_iso_or_equiv
_atom_site_calc_flag
_atom_site_refinement_flags
_atom_site_disorder_assembly
_atom_site_disorder_group
S2 S Uiso -0.33333 0.33333 0.33333 1.000 0.0163(5) . . . .
S1 S Uiso 0.00000 0.00000 0.17191(3) 1.000 0.0131(3) . . . .
Ca Ca Uiso 0.00000 0.20294(6) 0.25000 1.000 0.0133(4) . . . .
O21 O Uiso -0.3877(4) 0.1934(3) 0.31190(10) 0.500 0.0190(13) . . . .
O22 O Uiso -0.33333 0.33333 0.3827(2) 0.500 0.0215(13) . . . .
O1 O Uiso -0.1220(2) -0.0002(2) 0.19570(6) 1.000 0.0156(8) . . . .
O1W O Uiso -0.2338(2) 0.1574(2) 0.24446(8) 1.000 0.0258(9) . . . .
O2W O Uiso -0.0038(2) 0.3319(2) 0.31587(8) 1.000 0.0323(10) . . . .
H1 H Uiso -0.281(4) 0.106(4) 0.2270(10) 1.000 0.051(13) . . . .
H2 H Uiso -0.268(4) 0.191(3) 0.2550(10) 1.000 0.038(13) . . . .
H3 H Uiso -0.066(4) 0.334(4) 0.3200(10) 1.000 0.063(13) . . . .
H4 H Uiso 0.063(4) 0.407(4) 0.3260(10) 1.000 0.051(10) . . . .

loop_
_atom_type_symbol
_atom_type_description
_atom_type_scat_dispersion_real
_atom_type_scat_dispersion_imag
_atom_type_scat_source
Ca Ca 0.2262 0.3064 ' International Tables Vol C Tables 4.2.6.8 and 6.1.1.4'
H H 0.0000 0.0000 ' International Tables Vol C Tables 4.2.6.8 and 6.1.1.4'
O O 0.0106 0.0060 ' International Tables Vol C Tables 4.2.6.8 and 6.1.1.4'
S S 0.1246 0.1234 ' International Tables Vol C Tables 4.2.6.8 and 6.1.1.4'

loop_
_geom_angle_atom_site_label_1
_geom_angle_atom_site_label_2
_geom_angle_atom_site_label_3
_geom_angle
_geom_angle_site_symmetry_1
_geom_angle_site_symmetry_2
_geom_angle_site_symmetry_3
_geom_angle_publ_flag
O21 S2 O22 113.46(11) . . . yes
O21 S2 O21 105.2(2) . . 2_565 yes
O21 S2 O22 113.46(11) . . 2_565 yes
O21 S2 O21 105.2(2) . . 3_455 yes
O21 S2 O22 113.46(11) . . 3_455 yes
O21 S2 O21 180.00 . . 19_455 yes
O21 S2 O22 66.54(11) . . 19_455 yes
O21 S2 O21 74.8(2) . . 20_445 yes
O21 S2 O22 66.54(11) . . 20_445 yes
O21 S2 O21 74.8(2) . . 21_555 yes
O21 S2 O22 66.54(11) . . 21_555 yes
O21 S2 O22 113.46(12) 2_565 . . yes
O21 S2 O22 113.46(13) 3_455 . . yes
O21 S2 O22 66.54(11) 19_455 . . yes
O22 S2 O22 180.00 . . 19_455 yes
O21 S2 O22 66.54(12) 20_445 . . yes
O22 S2 O22 180.00 . . 20_445 yes
O21 S2 O22 66.52(13) 21_555 . . yes
O22 S2 O22 180.00 . . 21_555 yes
O21 S2 O22 113.46(12) 2_565 . 2_565 yes
O21 S2 O21 105.2(2) 2_565 . 3_455 yes
O21 S2 O22 113.46(12) 2_565 . 3_455 yes
O21 S2 O21 74.8(2) 2_565 . 19_455 yes
O21 S2 O22 66.54(12) 2_565 . 19_455 yes
O21 S2 O21 180.00 2_565 . 20_445 yes
O21 S2 O22 66.54(12) 2_565 . 20_445 yes
O21 S2 O21 74.8(2) 2_565 . 21_555 yes
O21 S2 O22 66.54(12) 2_565 . 21_555 yes
O21 S2 O22 113.46(13) 3_455 . 2_565 yes
O21 S2 O22 66.54(11) 19_455 . 2_565 yes
O22 S2 O22 180.00 2_565 . 19_455 yes
O21 S2 O22 66.54(12) 20_445 . 2_565 yes
O22 S2 O22 180.00 2_565 . 20_445 yes
O21 S2 O22 66.53(13) 21_555 . 2_565 yes
O22 S2 O22 180.00 2_565 . 21_555 yes
O21 S2 O22 113.46(13) 3_455 . 3_455 yes
O21 S2 O21 74.8(2) 3_455 . 19_455 yes
O21 S2 O22 66.54(13) 3_455 . 19_455 yes
O21 S2 O21 74.8(2) 3_455 . 20_445 yes
O21 S2 O22 66.54(13) 3_455 . 20_445 yes
O21 S2 O21 180.00 3_455 . 21_555 yes
O21 S2 O22 66.54(13) 3_455 . 21_555 yes
O21 S2 O22 66.54(11) 19_455 . 3_455 yes
O22 S2 O22 180.00 3_455 . 19_455 yes
O21 S2 O22 66.54(12) 20_445 . 3_455 yes
O22 S2 O22 180.00 3_455 . 20_445 yes
O21 S2 O22 66.53(13) 21_555 . 3_455 yes
O22 S2 O22 180.00 3_455 . 21_555 yes
O21 S2 O22 113.46(11) 19_455 . 19_455 yes
O21 S2 O21 105.2(2) 19_455 . 20_445 yes
O21 S2 O22 113.46(11) 19_455 . 20_445 yes
O21 S2 O21 105.2(2) 19_455 . 21_555 yes
O21 S2 O22 113.46(11) 19_455 . 21_555 yes
O21 S2 O22 113.46(12) 20_445 . 19_455 yes
O21 S2 O22 113.48(13) 21_555 . 19_455 yes
O21 S2 O22 113.46(12) 20_445 . 20_445 yes
O21 S2 O21 105.2(2) 20_445 . 21_555 yes
O21 S2 O22 113.46(12) 20_445 . 21_555 yes
O21 S2 O22 113.47(13) 21_555 . 20_445 yes
O21 S2 O22 113.47(13) 21_555 . 21_555 yes
O1 S1 O1 102.50(14) . . 3_555 yes
O1 S1 O1 102.50(14) 2_555 . 3_555 yes
O1 S1 O1 102.50(12) . . 2_555 yes
S2 O22 O21 60.5(2) . . 21_555 yes
O21 O22 O21 97.9(3) 19_455 . 21_555 yes
O21 O22 O21 97.9(3) 20_445 . 21_555 yes
O21 O22 O21 97.8(3) 19_455 . 20_445 yes
S2 O22 O21 60.5(2) . . 19_455 yes
S2 O22 O21 60.5(2) . . 20_445 yes
H1 O1W H2 108(5) . . . no
H3 O2W H4 108(4) . . . no

loop_
_geom_bond_atom_site_label_1
_geom_bond_atom_site_label_2
_geom_bond_distance
_geom_bond_site_symmetry_1
_geom_bond_site_symmetry_2
_geom_bond_publ_flag
S2 O21 1.510(3) . . yes
S2 O22 1.385(6) . . yes
S2 O21 1.510(4) . 2_565 yes
S2 O22 1.385(6) . 2_565 yes
S2 O21 1.510(5) . 3_455 yes
S2 O22 1.385(6) . 3_455 yes
S2 O21 1.511(3) . 19_455 yes
S2 O22 1.384(6) . 19_455 yes
S2 O21 1.511(4) . 20_445 yes
S2 O22 1.384(6) . 20_445 yes
S2 O21 1.510(5) . 21_555 yes
S2 O22 1.384(6) . 21_555 yes
S1 O1 1.535(2) . . yes
S1 O1 1.535(3) . 2_555 yes
S1 O1 1.535(2) . 3_555 yes
O1W H1 0.74(4) . . no
O1W H2 0.73(4) . . no
O2W H3 0.73(5) . . no
O2W H4 0.86(4) . . no

loop_
_geom_hbond_atom_site_label_D
_geom_hbond_atom_site_label_H
_geom_hbond_atom_site_label_A
_geom_hbond_distance_DH
_geom_hbond_distance_HA
_geom_hbond_distance_DA
_geom_hbond_angle_DHA
_geom_hbond_site_symmetry_A
_geom_hbond_publ_flag
O1W H2 O21 0.73(4) 2.10(4) 2.740(5) 146(3) . yes
O1W H2 O22 0.73(4) 2.24(4) 2.956(3) 168(3) 19_455 yes
O2W H3 O21 0.73(5) 2.11(5) 2.780(5) 153(4) 2_565 yes
O2W H3 O21 0.73(5) 2.08(5) 2.747(6) 154(4) 21_555 yes

loop_
_geom_torsion_atom_site_label_1
_geom_torsion_atom_site_label_2
_geom_torsion_atom_site_label_3
_geom_torsion_atom_site_label_4
_geom_torsion
_geom_torsion_site_symmetry_1
_geom_torsion_site_symmetry_2
_geom_torsion_site_symmetry_3
_geom_torsion_site_symmetry_4
_geom_torsion_publ_flag
O21 S2 O22 O21 -180.0(3) . . . 19_455 no
O21 S2 O22 O21 -60.0(3) . . . 20_445 no
O21 S2 O22 O21 60.0(3) . . . 21_555 no
O21 S2 O21 O22 124.57(18) . . 20_445 . no
O21 S2 O21 O22 -124.59(17) . . 21_555 . no
